data_4312122
loop_
_publ_author_name
'Cheng Zhang'
'Robertha C. Howell'
'Kymora B. Scotland'
'Frances G. Perez'
'Louis Todaro'
'Lynn C. Francesconi'

_publ_section_title
;
 Aqueous Speciation Studies of Europium(III) Phosphotungstate
;
_journal_name_full 'Inorganic Chemistry'
_journal_page_first 7691
_journal_page_last 7701
_journal_paper_doi 10.1021/ic049655h
_journal_volume 43
_journal_year 2004
_chemical_formula_sum 'Al4 Eu2 K2 O168 P4 W34'
_chemical_formula_weight 9552.82
_chemical_name_systematic
; 
 ? 
;
_space_group_IT_number 2
_symmetry_cell_setting triclinic
_symmetry_space_group_name_Hall '-P 1'
_symmetry_space_group_name_H-M 'P -1'
_atom_sites_solution_hydrogens geom
_atom_sites_solution_primary direct
_atom_sites_solution_secondary difmap
_audit_creation_method SHELXL-97
_cell_angle_alpha 111.223(16)
_cell_angle_beta 94.182(18)
_cell_angle_gamma 107.581(17)
_cell_formula_units_Z 1
_cell_length_a 12.649(6)
_cell_length_b 16.230(8)
_cell_length_c 21.518(9)
_cell_measurement_temperature 100(2)
_cell_volume 3842(3)
_computing_structure_refinement 'SHELXL-97 (Sheldrick, 1997)'
_computing_structure_solution 'SHELXS-97 (Sheldrick, 1990)'
_diffrn_ambient_temperature 293(2)
_diffrn_measured_fraction_theta_full 0.805
_diffrn_measured_fraction_theta_max 0.805
_diffrn_radiation_monochromator graphite
_diffrn_radiation_source 'fine-focus sealed tube'
_diffrn_radiation_type MoK\a
_diffrn_radiation_wavelength 0.71073
_diffrn_reflns_av_R_equivalents 0.0500
_diffrn_reflns_av_sigmaI/netI 0.0751
_diffrn_reflns_limit_h_max 16
_diffrn_reflns_limit_h_min -14
_diffrn_reflns_limit_k_max 13
_diffrn_reflns_limit_k_min -21
_diffrn_reflns_limit_l_max 28
_diffrn_reflns_limit_l_min -27
_diffrn_reflns_number 27206
_diffrn_reflns_theta_full 28.74
_diffrn_reflns_theta_max 28.74
_diffrn_reflns_theta_min 1.04
_exptl_absorpt_coefficient_mu 26.373
_exptl_absorpt_correction_type multi-scan
_exptl_crystal_colour colourless
_exptl_crystal_density_diffrn 4.129
_exptl_crystal_density_method 'not measured'
_exptl_crystal_description blocks
_exptl_crystal_F_000 4136
_exptl_crystal_size_max 0.25
_exptl_crystal_size_mid 0.25
_exptl_crystal_size_min 0.15
_refine_diff_density_max 9.386
_refine_diff_density_min -8.749
_refine_diff_density_rms 0.805
_refine_ls_extinction_method none
_refine_ls_goodness_of_fit_ref 1.055
_refine_ls_hydrogen_treatment mixed
_refine_ls_matrix_type full
_refine_ls_number_parameters 519
_refine_ls_number_reflns 16035
_refine_ls_number_restraints 0
_refine_ls_restrained_S_all 1.055
_refine_ls_R_factor_all 0.0946
_refine_ls_R_factor_gt 0.0778
_refine_ls_shift/su_max 0.001
_refine_ls_shift/su_mean 0.000
_refine_ls_structure_factor_coef Fsqd
_refine_ls_weighting_details 'calc w=1/[\s^2^(Fo^2^)+(0.1376P)^2^+200.6711P] where P=(Fo^2^+2Fc^2^)/3'
_refine_ls_weighting_scheme calc
_refine_ls_wR_factor_gt 0.2158
_refine_ls_wR_factor_ref 0.2293
_reflns_number_gt 12324
_reflns_number_total 16035
_reflns_threshold_expression >2sigma(I)
_cod_data_source_file ic049655hsi20040315_025436.cif
_cod_data_source_block species4
_cod_depositor_comments
;
The following automatic conversions were performed:
'_exptl_absorpt_correction_type' value 'multiscan' changed to 'multi-scan'
according to '/home/saulius/struct/CIF-dictionaries/cif_core.dic'
dictionary named 'cif_core.dic' version 2.4.1 from 2010-06-29.

Automatic conversion script
Id: cif_fix_enum 1527 2010-12-29 10:47:43Z saulius 
;
_cod_database_code 4312122

loop_
_symmetry_equiv_pos_as_xyz
'x, y, z'
'-x, -y, -z'

loop_
_atom_site_label
_atom_site_type_symbol
_atom_site_fract_x
_atom_site_fract_y
_atom_site_fract_z
_atom_site_U_iso_or_equiv
_atom_site_adp_type
_atom_site_occupancy
_atom_site_symmetry_multiplicity
_atom_site_calc_flag
_atom_site_refinement_flags
_atom_site_disorder_assembly
_atom_site_disorder_group
Eu1 Eu 1.04744(9) 1.04248(7) 0.36638(6) 0.0142(2) Uani 1 1 d . . .
W1 W 0.95056(8) 0.87829(6) 0.17596(5) 0.0143(2) Uani 1 1 d . . .
W2 W 1.17656(7) 0.86928(6) 0.25740(5) 0.0137(2) Uani 1 1 d . . .
W3 W 0.83446(7) 0.61447(6) 0.08833(5) 0.0129(2) Uani 1 1 d . . .
W4 W 1.06192(7) 0.60504(6) 0.17003(5) 0.0129(2) Uani 1 1 d . . .
W5 W 1.14124(7) 0.71998(6) 0.35462(5) 0.0127(2) Uani 1 1 d . . .
W6 W 0.99302(7) 0.84489(6) 0.44013(5) 0.01078(19) Uani 1 1 d . . .
W7 W 0.74752(7) 0.85624(6) 0.35374(5) 0.01240(19) Uani 1 1 d . . .
W8 W 0.66482(7) 0.73781(6) 0.18450(5) 0.0135(2) Uani 1 1 d . . .
W9 W 0.65822(8) 0.39157(6) 0.09955(5) 0.0143(2) Uani 1 1 d . . .
W10 W 0.88441(7) 0.38323(6) 0.18289(5) 0.0136(2) Uani 1 1 d . . .
W11 W 0.96379(7) 0.50373(6) 0.37025(5) 0.0135(2) Uani 1 1 d . . .
W12 W 0.81153(7) 0.62457(6) 0.45638(5) 0.01202(19) Uani 1 1 d . . .
W13 W 0.55986(7) 0.63293(6) 0.36404(5) 0.0137(2) Uani 1 1 d . . .
W14 W 0.48537(7) 0.51741(6) 0.19495(5) 0.0148(2) Uani 1 1 d . . .
W15 W 0.70814(8) 0.28834(6) 0.28685(5) 0.0155(2) Uani 1 1 d . . .
W16 W 0.55369(8) 0.41145(6) 0.37550(5) 0.0153(2) Uani 1 1 d . . .
W17 W 0.47819(8) 0.29570(6) 0.20242(5) 0.0166(2) Uani 1 1 d . . .
P1 P 0.7194(5) 0.4999(4) 0.2784(3) 0.0121(11) Uiso 1 1 d . . .
P2 P 0.9132(5) 0.7366(4) 0.2638(3) 0.0115(11) Uiso 1 1 d . . .
Al1 Al 0.3480(6) 0.6109(5) 0.0796(4) 0.0153(14) Uiso 1 1 d . . .
Al2 Al 0.6822(5) 0.4974(4) 0.5623(4) 0.0109(12) Uiso 1 1 d . . .
K1 K 0.1458(6) 0.3774(5) 0.1069(4) 0.0373(15) Uiso 1 1 d . . .
O1 O 0.5111(14) 0.5044(11) 0.3652(9) 0.016(3) Uiso 1 1 d . . .
O2 O 1.1654(14) 0.5673(12) 0.1356(9) 0.021(4) Uiso 1 1 d . . .
O3 O 0.6884(13) 0.4973(10) 0.4297(8) 0.013(3) Uiso 1 1 d . . .
O4 O 0.9384(15) 0.9091(12) 0.1081(9) 0.021(4) Uiso 1 1 d . . .
O5 O 0.4456(14) 0.3201(11) 0.2897(9) 0.018(3) Uiso 1 1 d . . .
O6 O 0.4446(14) 0.4035(11) 0.2068(9) 0.019(3) Uiso 1 1 d . . .
O7 O 1.0669(15) 0.4713(12) 0.3993(10) 0.022(4) Uiso 1 1 d . . .
O8 O 0.5697(14) 0.7471(11) 0.1271(9) 0.017(3) Uiso 1 1 d . . .
O9 O 0.7583(15) 0.4870(12) 0.0861(10) 0.023(4) Uiso 1 1 d . . .
O10 O 0.7305(15) 0.1904(12) 0.2902(10) 0.023(4) Uiso 1 1 d . . .
O11 O 1.1809(15) 0.9798(12) 0.3180(10) 0.021(4) Uiso 1 1 d . . .
O12 O 0.9873(13) 0.8241(10) 0.2555(8) 0.013(3) Uiso 1 1 d . . .
O13 O 0.6885(14) 0.9255(12) 0.4095(9) 0.019(3) Uiso 1 1 d . . .
O14 O 1.0521(13) 0.6212(11) 0.3764(8) 0.014(3) Uiso 1 1 d . . .
O15 O 1.1877(14) 0.8144(11) 0.3210(9) 0.018(3) Uiso 1 1 d . . .
O16 O 0.8393(12) 0.8328(10) 0.4126(8) 0.010(3) Uiso 1 1 d . . .
O17 O 0.4781(15) 0.6722(12) 0.4192(10) 0.021(4) Uiso 1 1 d . . .
O18 O 0.7950(13) 0.7411(10) 0.2667(8) 0.012(3) Uiso 1 1 d . . .
O19 O 0.9632(14) 0.4814(11) 0.1622(9) 0.016(3) Uiso 1 1 d . . .
O20 O 1.0496(14) 0.9319(11) 0.4108(9) 0.018(3) Uiso 1 1 d . . .
O21 O 0.6429(14) 0.4073(11) 0.2822(9) 0.018(3) Uiso 1 1 d . . .
O22 O 0.8173(12) 0.5520(10) 0.3409(8) 0.010(3) Uiso 1 1 d . . .
O23 O 0.7625(13) 0.4689(11) 0.2123(8) 0.013(3) Uiso 1 1 d . . .
O24 O 0.9667(12) 0.7367(10) 0.3308(8) 0.009(3) Uiso 1 1 d . . .
O25 O 1.1213(13) 0.8069(11) 0.4383(8) 0.014(3) Uiso 1 1 d . . .
O26 O 0.7951(13) 0.8291(11) 0.1812(8) 0.014(3) Uiso 1 1 d . . .
O27 O 0.8069(14) 0.6602(11) 0.5408(9) 0.018(3) Uiso 1 1 d . . .
O28 O 0.9135(13) 0.7362(10) 0.1135(8) 0.013(3) Uiso 1 1 d . . .
O29 O 0.7888(14) 0.5812(11) 0.0023(9) 0.017(3) Uiso 1 1 d . . .
O30 O 1.1258(13) 0.7277(11) 0.1901(9) 0.016(3) Uiso 1 1 d . . .
O31 O 1.2732(15) 0.7218(12) 0.3808(10) 0.022(4) Uiso 1 1 d . . .
O32 O 0.6429(14) 0.5583(11) 0.2765(9) 0.017(3) Uiso 1 1 d . . .
O33 O 0.9165(13) 0.7238(10) 0.4534(8) 0.013(3) Uiso 1 1 d . . .
O34 O 0.4458(13) 0.5734(11) 0.2807(9) 0.015(3) Uiso 1 1 d . . .
O35 O 0.6893(14) 0.6514(11) 0.4219(9) 0.017(3) Uiso 1 1 d . . .
O36 O 0.7657(13) 0.3347(10) 0.1031(8) 0.013(3) Uiso 1 1 d . . .
O37 O 0.7803(14) 0.3053(11) 0.2171(9) 0.018(3) Uiso 1 1 d . . .
O38 O 0.5671(14) 0.3129(11) 0.1405(9) 0.018(3) Uiso 1 1 d . . .
O39 O 0.8381(13) 0.3871(11) 0.3487(9) 0.015(3) Uiso 1 1 d . . .
O40 O 0.9667(13) 0.5791(11) 0.0868(9) 0.015(3) Uiso 1 1 d . . .
O41 O 1.1032(13) 0.6293(10) 0.2621(8) 0.012(3) Uiso 1 1 d . . .
O42 O 0.6203(14) 0.3144(12) 0.3552(9) 0.020(4) Uiso 1 1 d . . .
O43 O 0.9073(12) 0.6486(10) 0.2016(8) 0.011(3) Uiso 1 1 d . . .
O44 O 0.3552(16) 0.2037(13) 0.1526(10) 0.025(4) Uiso 1 1 d . . .
O45 O 0.6242(14) 0.7359(11) 0.3516(9) 0.016(3) Uiso 1 1 d . . .
O46 O 0.9835(13) 0.9857(11) 0.2470(9) 0.015(3) Uiso 1 1 d . . .
O47 O 0.9597(12) 0.4529(10) 0.2744(8) 0.010(3) Uiso 1 1 d . . .
O48 O 1.2131(15) 1.1259(12) 0.4568(10) 0.022(4) Uiso 1 1 d . . .
O49 O 0.5712(12) 0.4699(10) 0.1327(8) 0.010(3) Uiso 1 1 d . . .
O50 O 0.4775(14) 0.3913(12) 0.4352(9) 0.019(4) Uiso 1 1 d . . .
O51 O 0.9593(13) 0.3093(11) 0.1541(8) 0.014(3) Uiso 1 1 d . . .
O52 O 0.9444(15) 1.1434(13) 0.3627(10) 0.024(4) Uiso 1 1 d . . .
O53 O 0.5663(14) 0.2274(12) 0.2213(9) 0.020(4) Uiso 1 1 d . . .
O54 O 1.1052(14) 0.8847(12) 0.1828(9) 0.019(3) Uiso 1 1 d . . .
O55 O 0.6520(13) 0.8256(11) 0.2698(9) 0.014(3) Uiso 1 1 d . . .
O56 O 0.8585(14) 0.9415(11) 0.3445(9) 0.016(3) Uiso 1 1 d . . .
O57 O 1.3123(15) 0.8943(12) 0.2408(10) 0.023(4) Uiso 1 1 d . . .
O58 O 0.3623(14) 0.4919(11) 0.1400(9) 0.018(3) Uiso 1 1 d . . .
O59 O 1.0154(14) 0.9083(11) 0.5281(9) 0.018(3) Uiso 1 1 d . . .
O60 O 0.5631(14) 0.6401(11) 0.1992(9) 0.017(3) Uiso 1 1 d . . .
O61 O 0.9144(13) 0.5581(10) 0.4506(8) 0.014(3) Uiso 1 1 d . . .
O62 O 0.5854(14) 0.3225(11) 0.0169(9) 0.018(3) Uiso 1 1 d . . .
O63 O 0.7116(14) 0.6440(12) 0.1225(9) 0.020(4) Uiso 1 1 d . . .
O64 O 1.1710(16) 1.1694(13) 0.3423(10) 0.025(4) Uiso 1 1 d . . .
O1S O 0.288(2) 0.940(2) 0.0188(16) 0.061(7) Uiso 1 1 d . . .
O2S O 0.112(3) 0.625(2) 0.0038(18) 0.076(9) Uiso 1 1 d . . .
O3S O 0.325(4) 0.786(3) 0.111(2) 0.110(14) Uiso 1 1 d . . .
O4S O 0.517(4) 0.913(3) 0.210(3) 0.115(15) Uiso 1 1 d . . .
O5S O 0.2089(16) 0.4853(13) 0.2514(11) 0.028(4) Uiso 1 1 d . . .
O6S O 0.0067(19) 0.2665(16) 0.3011(13) 0.041(5) Uiso 1 1 d . . .
O7S O 0.028(4) 0.746(4) 0.999(3) 0.127(17) Uiso 1 1 d . . .
O8S O 0.412(2) 0.2158(18) 0.4436(14) 0.047(6) Uiso 1 1 d . . .
O9S O 0.387(4) 0.132(3) 0.295(2) 0.104(13) Uiso 1 1 d . . .
O10S O 0.519(9) 0.500(8) 0.988(5) 0.18(3) Uiso 1 1 d . . .
O11S O 0.6830(11) 0.0165(9) 0.5475(7) 0.005(3) Uiso 1 1 d . . .
O12S O 0.767(5) 0.133(4) 0.431(3) 0.15(2) Uiso 1 1 d . . .
O13S O 0.7530(15) 0.0139(13) 0.2546(10) 0.024(4) Uiso 1 1 d . . .
O14S O 0.883(4) 0.304(3) 0.445(2) 0.111(14) Uiso 1 1 d . . .
O15S O 0.5722(14) 0.1534(11) 0.3865(9) 0.017(3) Uiso 1 1 d . . .
O16S O 0.705(4) 0.326(4) 0.493(3) 0.125(16) Uiso 1 1 d . . .
O17S O 0.796(4) 0.899(4) 0.988(3) 0.125(16) Uiso 1 1 d . . .
O18S O 0.474(4) 0.858(3) 0.470(2) 0.099(13) Uiso 1 1 d . . .
O19S O 0.392(3) 0.734(3) 0.247(2) 0.089(11) Uiso 1 1 d . . .
O20S O 0.7668(19) 0.6372(16) 0.6924(12) 0.039(5) Uiso 1 1 d . . .

loop_
_atom_site_aniso_label
_atom_site_aniso_U_11
_atom_site_aniso_U_22
_atom_site_aniso_U_33
_atom_site_aniso_U_23
_atom_site_aniso_U_13
_atom_site_aniso_U_12
Eu1 0.0135(5) 0.0125(5) 0.0168(6) 0.0070(5) 0.0023(4) 0.0035(4)
W1 0.0140(4) 0.0134(4) 0.0162(5) 0.0083(4) 0.0023(4) 0.0031(3)
W2 0.0095(4) 0.0124(4) 0.0190(5) 0.0074(4) 0.0031(3) 0.0024(3)
W3 0.0127(4) 0.0136(4) 0.0115(4) 0.0061(4) 0.0007(3) 0.0027(3)
W4 0.0110(4) 0.0130(4) 0.0152(4) 0.0060(4) 0.0030(3) 0.0043(3)
W5 0.0089(4) 0.0140(4) 0.0154(4) 0.0060(4) -0.0001(3) 0.0048(3)
W6 0.0090(4) 0.0106(3) 0.0129(4) 0.0055(3) 0.0009(3) 0.0032(3)
W7 0.0102(4) 0.0123(4) 0.0156(4) 0.0063(4) 0.0014(3) 0.0047(3)
W8 0.0106(4) 0.0154(4) 0.0155(4) 0.0081(4) -0.0003(3) 0.0045(3)
W9 0.0138(4) 0.0139(4) 0.0129(4) 0.0059(4) 0.0002(3) 0.0018(3)
W10 0.0136(4) 0.0116(4) 0.0159(5) 0.0060(4) 0.0031(4) 0.0043(3)
W11 0.0132(4) 0.0133(4) 0.0149(4) 0.0064(4) 0.0001(3) 0.0056(3)
W12 0.0114(4) 0.0115(4) 0.0126(4) 0.0059(4) 0.0007(3) 0.0026(3)
W13 0.0097(4) 0.0148(4) 0.0170(5) 0.0077(4) 0.0023(3) 0.0036(3)
W14 0.0092(4) 0.0166(4) 0.0178(5) 0.0084(4) -0.0011(3) 0.0026(3)
W15 0.0161(4) 0.0118(4) 0.0184(5) 0.0075(4) 0.0025(4) 0.0034(3)
W16 0.0131(4) 0.0132(4) 0.0187(5) 0.0079(4) 0.0029(4) 0.0016(3)
W17 0.0136(4) 0.0138(4) 0.0182(5) 0.0071(4) 0.0001(4) -0.0007(3)

loop_
_atom_type_symbol
_atom_type_description
_atom_type_scat_dispersion_real
_atom_type_scat_dispersion_imag
_atom_type_scat_source
O O 0.0106 0.0060 'International Tables Vol C Tables 4.2.6.8 and 6.1.1.4'
Al Al 0.0645 0.0514 'International Tables Vol C Tables 4.2.6.8 and 6.1.1.4'
P P 0.1023 0.0942 'International Tables Vol C Tables 4.2.6.8 and 6.1.1.4'
Eu Eu -0.1578 3.6682 'International Tables Vol C Tables 4.2.6.8 and 6.1.1.4'
W W -0.8490 6.8722 'International Tables Vol C Tables 4.2.6.8 and 6.1.1.4'
K K 0.2009 0.2494 'International Tables Vol C Tables 4.2.6.8 and 6.1.1.4'

loop_
_geom_angle_atom_site_label_1
_geom_angle_atom_site_label_2
_geom_angle_atom_site_label_3
_geom_angle
_geom_angle_site_symmetry_1
_geom_angle_site_symmetry_3
_geom_angle_publ_flag
O20 Eu1 O11 75.5(6) . . ?
O20 Eu1 O56 73.2(6) . . ?
O11 Eu1 O56 119.2(6) . . ?
O20 Eu1 O46 117.4(6) . . ?
O11 Eu1 O46 75.1(6) . . ?
O56 Eu1 O46 75.2(6) . . ?
O20 Eu1 O52 140.4(6) . . ?
O11 Eu1 O52 143.5(7) . . ?
O56 Eu1 O52 78.0(6) . . ?
O46 Eu1 O52 79.5(6) . . ?
O20 Eu1 O59 74.1(6) . 2_776 ?
O11 Eu1 O59 141.0(6) . 2_776 ?
O56 Eu1 O59 74.0(6) . 2_776 ?
O46 Eu1 O59 141.6(6) . 2_776 ?
O52 Eu1 O59 72.2(6) . 2_776 ?
O20 Eu1 O48 77.0(6) . . ?
O11 Eu1 O48 77.3(6) . . ?
O56 Eu1 O48 139.9(6) . . ?
O46 Eu1 O48 143.8(6) . . ?
O52 Eu1 O48 111.2(6) . . ?
O59 Eu1 O48 72.4(6) 2_776 . ?
O20 Eu1 O64 142.5(6) . . ?
O11 Eu1 O64 77.0(6) . . ?
O56 Eu1 O64 143.6(6) . . ?
O46 Eu1 O64 78.9(6) . . ?
O52 Eu1 O64 72.6(6) . . ?
O59 Eu1 O64 115.3(6) 2_776 . ?
O48 Eu1 O64 72.4(7) . . ?
O20 Eu1 W2 69.6(4) . . ?
O11 Eu1 W2 18.9(4) . . ?
O56 Eu1 W2 100.5(4) . . ?
O46 Eu1 W2 65.0(4) . . ?
O52 Eu1 W2 143.4(5) . . ?
O59 Eu1 W2 143.2(4) 2_776 . ?
O48 Eu1 W2 93.6(4) . . ?
O64 Eu1 W2 91.0(4) . . ?
O20 Eu1 W1 99.4(4) . . ?
O11 Eu1 W1 65.2(4) . . ?
O56 Eu1 W1 70.3(4) . . ?
O46 Eu1 W1 18.3(4) . . ?
O52 Eu1 W1 95.8(5) . . ?
O59 Eu1 W1 144.0(4) 2_776 . ?
O48 Eu1 W1 141.8(4) . . ?
O64 Eu1 W1 91.7(5) . . ?
W2 Eu1 W1 51.18(3) . . ?
O4 W1 O46 103.4(8) . . ?
O4 W1 O26 101.4(8) . . ?
O46 W1 O26 95.4(7) . . ?
O4 W1 O54 99.0(8) . . ?
O46 W1 O54 93.3(7) . . ?
O26 W1 O54 155.3(7) . . ?
O4 W1 O28 93.1(7) . . ?
O46 W1 O28 163.5(7) . . ?
O26 W1 O28 80.7(6) . . ?
O54 W1 O28 84.4(6) . . ?
O4 W1 O12 169.5(7) . . ?
O46 W1 O12 83.6(7) . . ?
O26 W1 O12 85.5(6) . . ?
O54 W1 O12 72.5(7) . . ?
O28 W1 O12 80.1(6) . . ?
O4 W1 Eu1 127.9(6) . . ?
O46 W1 Eu1 25.1(6) . . ?
O26 W1 Eu1 94.2(5) . . ?
O54 W1 Eu1 84.0(5) . . ?
O28 W1 Eu1 138.6(5) . . ?
O12 W1 Eu1 58.5(4) . . ?
O57 W2 O11 103.1(8) . . ?
O57 W2 O15 101.3(8) . . ?
O11 W2 O15 96.0(8) . . ?
O57 W2 O54 97.8(8) . . ?
O11 W2 O54 93.2(8) . . ?
O15 W2 O54 156.3(7) . . ?
O57 W2 O30 92.6(7) . . ?
O11 W2 O30 164.2(7) . . ?
O15 W2 O30 80.6(7) . . ?
O54 W2 O30 84.6(7) . . ?
O57 W2 O12 168.2(8) . . ?
O11 W2 O12 84.2(7) . . ?
O15 W2 O12 86.9(7) . . ?
O54 W2 O12 72.4(7) . . ?
O30 W2 O12 80.3(6) . . ?
O57 W2 Eu1 127.9(6) . . ?
O11 W2 Eu1 25.3(6) . . ?
O15 W2 Eu1 94.6(5) . . ?
O54 W2 Eu1 84.6(5) . . ?
O30 W2 Eu1 139.1(4) . . ?
O12 W2 Eu1 58.9(4) . . ?
O29 W3 O28 100.4(8) . . ?
O29 W3 O63 100.7(8) . . ?
O28 W3 O63 90.7(7) . . ?
O29 W3 O40 100.2(7) . . ?
O28 W3 O40 93.9(7) . . ?
O63 W3 O40 157.4(8) . . ?
O29 W3 O9 94.8(8) . . ?
O28 W3 O9 164.9(8) . . ?
O63 W3 O9 86.3(7) . . ?
O40 W3 O9 83.6(7) . . ?
O29 W3 O43 173.8(7) . . ?
O28 W3 O43 82.3(6) . . ?
O63 W3 O43 84.7(7) . . ?
O40 W3 O43 74.0(6) . . ?
O9 W3 O43 82.6(7) . . ?
O2 W4 O30 99.2(8) . . ?
O2 W4 O41 102.6(8) . . ?
O30 W4 O41 89.5(7) . . ?
O2 W4 O40 97.9(8) . . ?
O30 W4 O40 94.4(7) . . ?
O41 W4 O40 158.2(7) . . ?
O2 W4 O19 95.9(8) . . ?
O30 W4 O19 164.7(7) . . ?
O41 W4 O19 84.7(7) . . ?
O40 W4 O19 86.1(7) . . ?
O2 W4 O43 172.1(7) . . ?
O30 W4 O43 82.5(6) . . ?
O41 W4 O43 85.1(6) . . ?
O40 W4 O43 74.2(6) . . ?
O19 W4 O43 82.9(6) . . ?
O2 W4 K1 39.6(6) . 1_655 ?
O30 W4 K1 138.1(5) . 1_655 ?
O41 W4 K1 93.1(5) . 1_655 ?
O40 W4 K1 98.2(5) . 1_655 ?
O19 W4 K1 56.6(5) . 1_655 ?
O43 W4 K1 139.5(4) . 1_655 ?
O31 W5 O15 97.1(8) . . ?
O31 W5 O14 99.5(8) . . ?
O15 W5 O14 163.2(7) . . ?
O31 W5 O41 101.3(8) . . ?
O15 W5 O41 87.3(7) . . ?
O14 W5 O41 87.1(7) . . ?
O31 W5 O25 100.2(8) . . ?
O15 W5 O25 92.3(7) . . ?
O14 W5 O25 87.1(7) . . ?
O41 W5 O25 158.4(6) . . ?
O31 W5 O24 172.5(7) . . ?
O15 W5 O24 80.6(6) . . ?
O14 W5 O24 83.2(6) . . ?
O41 W5 O24 85.9(6) . . ?
O25 W5 O24 72.8(6) . . ?
O20 W6 O59 103.3(8) . . ?
O20 W6 O25 95.0(7) . . ?
O59 W6 O25 98.4(7) . . ?
O20 W6 O16 93.8(7) . . ?
O59 W6 O16 100.6(7) . . ?
O25 W6 O16 156.5(6) . . ?
O20 W6 O33 167.9(7) . . ?
O59 W6 O33 88.7(7) . . ?
O25 W6 O33 83.9(6) . . ?
O16 W6 O33 82.9(6) . . ?
O20 W6 O24 87.2(7) . . ?
O59 W6 O24 168.0(7) . . ?
O25 W6 O24 74.6(6) . . ?
O16 W6 O24 84.2(6) . . ?
O33 W6 O24 80.9(6) . . ?
O13 W7 O56 100.7(8) . . ?
O13 W7 O16 101.5(8) . . ?
O56 W7 O16 94.3(7) . . ?
O13 W7 O55 100.0(8) . . ?
O56 W7 O55 94.8(8) . . ?
O16 W7 O55 154.6(6) . . ?
O13 W7 O45 89.9(7) . . ?
O56 W7 O45 169.4(7) . . ?
O16 W7 O45 83.9(6) . . ?
O55 W7 O45 82.8(7) . . ?
O13 W7 O18 169.6(7) . . ?
O56 W7 O18 87.6(7) . . ?
O16 W7 O18 84.0(6) . . ?
O55 W7 O18 72.7(6) . . ?
O45 W7 O18 81.8(6) . . ?
O8 W8 O60 97.4(8) . . ?
O8 W8 O26 97.0(8) . . ?
O60 W8 O26 165.3(7) . . ?
O8 W8 O63 99.4(8) . . ?
O60 W8 O63 86.9(7) . . ?
O26 W8 O63 87.7(7) . . ?
O8 W8 O55 101.2(7) . . ?
O60 W8 O55 88.9(7) . . ?
O26 W8 O55 91.4(7) . . ?
O63 W8 O55 159.3(7) . . ?
O8 W8 O18 174.4(6) . . ?
O60 W8 O18 85.9(7) . . ?
O26 W8 O18 80.0(6) . . ?
O63 W8 O18 85.3(7) . . ?
O55 W8 O18 74.3(6) . . ?
O62 W9 O9 99.3(8) . . ?
O62 W9 O36 99.5(7) . . ?
O9 W9 O36 92.2(8) . . ?
O62 W9 O49 102.1(7) . . ?
O9 W9 O49 89.3(7) . . ?
O36 W9 O49 157.8(7) . . ?
O62 W9 O38 96.4(8) . . ?
O9 W9 O38 164.0(8) . . ?
O36 W9 O38 88.0(7) . . ?
O49 W9 O38 84.6(7) . . ?
O62 W9 O23 172.7(7) . . ?
O9 W9 O23 84.8(7) . . ?
O36 W9 O23 74.2(6) . . ?
O49 W9 O23 84.0(6) . . ?
O38 W9 O23 79.9(6) . . ?
O51 W10 O19 100.0(7) . . ?
O51 W10 O47 101.3(7) . . ?
O19 W10 O47 89.8(7) . . ?
O51 W10 O37 96.5(7) . . ?
O19 W10 O37 163.4(7) . . ?
O47 W10 O37 85.0(7) . . ?
O51 W10 O36 100.5(7) . . ?
O19 W10 O36 91.4(7) . . ?
O47 W10 O36 157.6(6) . . ?
O37 W10 O36 87.5(7) . . ?
O51 W10 O23 172.9(6) . . ?
O19 W10 O23 83.6(6) . . ?
O47 W10 O23 84.7(6) . . ?
O37 W10 O23 80.2(6) . . ?
O36 W10 O23 73.2(6) . . ?
O51 W10 K1 40.0(6) . 1_655 ?
O19 W10 K1 60.2(5) . 1_655 ?
O47 W10 K1 97.3(5) . 1_655 ?
O37 W10 K1 136.2(5) . 1_655 ?
O36 W10 K1 102.8(5) . 1_655 ?
O23 W10 K1 143.6(4) . 1_655 ?
O7 W11 O14 99.3(8) . . ?
O7 W11 O61 101.7(8) . . ?
O14 W11 O61 91.6(7) . . ?
O7 W11 O47 100.8(8) . . ?
O14 W11 O47 89.4(7) . . ?
O61 W11 O47 157.0(7) . . ?
O7 W11 O39 97.3(8) . . ?
O14 W11 O39 163.1(7) . . ?
O61 W11 O39 88.4(7) . . ?
O47 W11 O39 84.1(7) . . ?
O7 W11 O22 174.4(8) . . ?
O14 W11 O22 81.9(6) . . ?
O61 W11 O22 72.7(6) . . ?
O47 W11 O22 84.7(6) . . ?
O39 W11 O22 82.0(6) . . ?
O27 W12 O33 103.1(8) . . ?
O27 W12 O35 101.7(8) . . ?
O33 W12 O35 93.7(7) . . ?
O27 W12 O61 100.7(8) . . ?
O33 W12 O61 92.3(7) . . ?
O35 W12 O61 154.7(7) . . ?
O27 W12 O3 93.8(7) . . ?
O33 W12 O3 163.1(7) . . ?
O35 W12 O3 81.6(7) . . ?
O61 W12 O3 85.5(6) . . ?
O27 W12 O22 170.6(7) . . ?
O33 W12 O22 83.7(6) . . ?
O35 W12 O22 84.1(6) . . ?
O61 W12 O22 72.2(6) . . ?
O3 W12 O22 79.7(6) . . ?
O17 W13 O45 99.2(8) . . ?
O17 W13 O35 102.9(8) . . ?
O45 W13 O35 93.0(8) . . ?
O17 W13 O34 98.0(8) . . ?
O45 W13 O34 94.6(7) . . ?
O35 W13 O34 156.4(7) . . ?
O17 W13 O1 94.1(8) . . ?
O45 W13 O1 166.6(7) . . ?
O35 W13 O1 82.7(7) . . ?
O34 W13 O1 84.9(7) . . ?
O17 W13 O32 170.1(7) . . ?
O45 W13 O32 86.4(7) . . ?
O35 W13 O32 84.8(7) . . ?
O34 W13 O32 73.3(6) . . ?
O1 W13 O32 80.6(6) . . ?
O58 W14 O6 97.7(8) . . ?
O58 W14 O49 100.7(7) . . ?
O6 W14 O49 88.1(7) . . ?
O58 W14 O60 97.8(8) . . ?
O6 W14 O60 164.5(7) . . ?
O49 W14 O60 89.0(7) . . ?
O58 W14 O34 100.1(7) . . ?
O6 W14 O34 87.8(7) . . ?
O49 W14 O34 159.1(7) . . ?
O60 W14 O34 89.6(7) . . ?
O58 W14 O32 174.8(7) . . ?
O6 W14 O32 82.7(7) . . ?
O49 W14 O32 84.5(6) . . ?
O60 W14 O32 81.9(7) . . ?
O34 W14 O32 74.7(6) . . ?
O58 W14 K1 25.6(6) . . ?
O6 W14 K1 74.0(5) . . ?
O49 W14 K1 109.0(5) . . ?
O60 W14 K1 121.2(5) . . ?
O34 W14 K1 89.4(5) . . ?
O32 W14 K1 152.3(5) . . ?
O10 W15 O37 102.8(8) . . ?
O10 W15 O39 101.4(8) . . ?
O37 W15 O39 86.9(7) . . ?
O10 W15 O42 101.2(8) . . ?
O37 W15 O42 155.9(7) . . ?
O39 W15 O42 89.8(7) . . ?
O10 W15 O53 99.7(8) . . ?
O37 W15 O53 88.0(8) . . ?
O39 W15 O53 158.9(7) . . ?
O42 W15 O53 86.6(8) . . ?
O10 W15 O21 169.5(7) . . ?
O37 W15 O21 84.2(7) . . ?
O39 W15 O21 86.6(6) . . ?
O42 W15 O21 71.8(7) . . ?
O53 W15 O21 72.5(6) . . ?
O50 W16 O3 101.2(8) . . ?
O50 W16 O1 100.3(8) . . ?
O3 W16 O1 91.3(7) . . ?
O50 W16 O42 101.4(8) . . ?
O3 W16 O42 89.1(7) . . ?
O1 W16 O42 157.8(8) . . ?
O50 W16 O5 101.3(8) . . ?
O3 W16 O5 157.1(7) . . ?
O1 W16 O5 88.6(7) . . ?
O42 W16 O5 82.5(7) . . ?
O50 W16 O21 169.0(7) . . ?
O3 W16 O21 86.8(7) . . ?
O1 W16 O21 86.8(7) . . ?
O42 W16 O21 71.0(7) . . ?
O5 W16 O21 70.4(7) . . ?
O44 W17 O38 104.0(8) . . ?
O44 W17 O5 100.9(8) . . ?
O38 W17 O5 155.1(7) . . ?
O44 W17 O6 102.6(8) . . ?
O38 W17 O6 88.1(8) . . ?
O5 W17 O6 87.2(8) . . ?
O44 W17 O53 100.7(8) . . ?
O38 W17 O53 87.1(8) . . ?
O5 W17 O53 87.6(8) . . ?
O6 W17 O53 156.8(7) . . ?
O44 W17 O21 170.5(8) . . ?
O38 W17 O21 82.9(7) . . ?
O5 W17 O21 72.2(7) . . ?
O6 W17 O21 84.0(7) . . ?
O53 W17 O21 72.9(6) . . ?
O23 P1 O22 111.5(9) . . ?
O23 P1 O32 111.5(10) . . ?
O22 P1 O32 112.4(9) . . ?
O23 P1 O21 105.8(9) . . ?
O22 P1 O21 108.4(9) . . ?
O32 P1 O21 106.8(9) . . ?
O18 P2 O12 108.5(9) . . ?
O18 P2 O43 109.9(8) . . ?
O12 P2 O43 108.3(9) . . ?
O18 P2 O24 110.3(9) . . ?
O12 P2 O24 108.3(9) . . ?
O43 P2 O24 111.5(9) . . ?
O58 K1 O7S 143.8(13) . 2_566 ?
O58 K1 O51 146.0(6) . 1_455 ?
O7S K1 O51 70.2(12) 2_566 1_455 ?
O58 K1 O29 69.1(5) . 2_665 ?
O7S K1 O29 76.4(12) 2_566 2_665 ?
O51 K1 O29 142.1(6) 1_455 2_665 ?
O58 K1 O2 68.3(5) . 1_455 ?
O7S K1 O2 111.2(12) 2_566 1_455 ?
O51 K1 O2 104.1(5) 1_455 1_455 ?
O29 K1 O2 71.7(5) 2_665 1_455 ?
O58 K1 O5S 70.5(6) . . ?
O7S K1 O5S 145.2(12) 2_566 . ?
O51 K1 O5S 75.7(6) 1_455 . ?
O29 K1 O5S 132.4(6) 2_665 . ?
O2 K1 O5S 70.8(6) 1_455 . ?
O58 K1 O19 115.4(5) . 1_455 ?
O7S K1 O19 85.1(12) 2_566 1_455 ?
O51 K1 O19 52.6(5) 1_455 1_455 ?
O29 K1 O19 108.0(5) 2_665 1_455 ?
O2 K1 O19 52.1(5) 1_455 1_455 ?
O5S K1 O19 68.8(5) . 1_455 ?
O58 K1 W10 135.2(4) . 1_455 ?
O7S K1 W10 76.7(11) 2_566 1_455 ?
O51 K1 W10 23.9(3) 1_455 1_455 ?
O29 K1 W10 130.3(4) 2_665 1_455 ?
O2 K1 W10 80.3(4) 1_455 1_455 ?
O5S K1 W10 69.4(4) . 1_455 ?
O19 K1 W10 28.7(3) 1_455 1_455 ?
O58 K1 W4 87.9(4) . 1_455 ?
O7S K1 W4 102.2(11) 2_566 1_455 ?
O51 K1 W4 81.6(4) 1_455 1_455 ?
O29 K1 W4 88.7(4) 2_665 1_455 ?
O2 K1 W4 22.6(4) 1_455 1_455 ?
O5S K1 W4 65.7(4) . 1_455 ?
O19 K1 W4 29.6(3) 1_455 1_455 ?
W10 K1 W4 57.71(10) 1_455 1_455 ?
O58 K1 W14 16.2(4) . . ?
O7S K1 W14 152.7(12) 2_566 . ?
O51 K1 W14 133.6(4) 1_455 . ?
O29 K1 W14 83.6(4) 2_665 . ?
O2 K1 W14 79.1(4) 1_455 . ?
O5S K1 W14 61.5(4) . . ?
O19 K1 W14 119.1(3) 1_455 . ?
W10 K1 W14 130.6(2) 1_455 . ?
W4 K1 W14 95.58(15) 1_455 . ?
W16 O1 W13 147.2(9) . . ?
W4 O2 K1 117.8(8) . 1_655 ?
W16 O3 W12 148.0(9) . . ?
W17 O5 W16 124.6(9) . . ?
W14 O6 W17 148.8(10) . . ?
W9 O9 W3 160.1(11) . . ?
W2 O11 Eu1 135.8(9) . . ?
P2 O12 W1 127.7(9) . . ?
P2 O12 W2 127.1(9) . . ?
W1 O12 W2 93.7(6) . . ?
W11 O14 W5 162.6(10) . . ?
W5 O15 W2 154.3(10) . . ?
W7 O16 W6 142.5(9) . . ?
P2 O18 W8 129.3(10) . . ?
P2 O18 W7 125.9(8) . . ?
W8 O18 W7 91.3(5) . . ?
W10 O19 W4 162.7(10) . . ?
W10 O19 K1 91.1(6) . 1_655 ?
W4 O19 K1 93.8(6) . 1_655 ?
W6 O20 Eu1 156.3(9) . . ?
P1 O21 W15 123.9(9) . . ?
P1 O21 W17 125.7(10) . . ?
W15 O21 W17 91.8(6) . . ?
P1 O21 W16 121.1(9) . . ?
W15 O21 W16 92.5(6) . . ?
W17 O21 W16 92.8(6) . . ?
P1 O22 W11 128.6(8) . . ?
P1 O22 W12 129.1(8) . . ?
W11 O22 W12 90.7(5) . . ?
P1 O23 W10 129.1(9) . . ?
P1 O23 W9 128.6(9) . . ?
W10 O23 W9 90.2(5) . . ?
P2 O24 W6 128.1(8) . . ?
P2 O24 W5 126.7(9) . . ?
W6 O24 W5 91.8(5) . . ?
W6 O25 W5 120.7(8) . . ?
W8 O26 W1 154.8(9) . . ?
W3 O28 W1 151.2(9) . . ?
W3 O29 K1 141.5(8) . 2_665 ?
W4 O30 W2 151.7(10) . . ?
P1 O32 W14 128.0(9) . . ?
P1 O32 W13 127.9(10) . . ?
W14 O32 W13 91.4(6) . . ?
W12 O33 W6 162.0(9) . . ?
W14 O34 W13 119.8(8) . . ?
W13 O35 W12 158.6(10) . . ?
W9 O36 W10 121.9(8) . . ?
W15 O37 W10 151.2(10) . . ?
W17 O38 W9 152.0(9) . . ?
W15 O39 W11 149.4(10) . . ?
W4 O40 W3 120.6(9) . . ?
W4 O41 W5 146.7(9) . . ?
W15 O42 W16 124.6(10) . . ?
P2 O43 W4 125.6(8) . . ?
P2 O43 W3 125.2(9) . . ?
W4 O43 W3 90.9(5) . . ?
W13 O45 W7 160.9(10) . . ?
W1 O46 Eu1 136.5(9) . . ?
W10 O47 W11 153.1(9) . . ?
W14 O49 W9 151.5(9) . . ?
W10 O51 K1 116.1(8) . 1_655 ?
W17 O53 W15 122.8(9) . . ?
W2 O54 W1 119.4(10) . . ?
W7 O55 W8 121.7(8) . . ?
W7 O56 Eu1 155.7(10) . . ?
W14 O58 K1 138.2(9) . . ?
W6 O59 Eu1 153.1(9) . 2_776 ?
W8 O60 W14 160.8(10) . . ?
W11 O61 W12 123.4(9) . . ?
W3 O63 W8 146.0(10) . . ?

loop_
_geom_bond_atom_site_label_1
_geom_bond_atom_site_label_2
_geom_bond_distance
_geom_bond_site_symmetry_2
_geom_bond_publ_flag
Eu1 O20 2.324(18) . ?
Eu1 O11 2.344(18) . ?
Eu1 O56 2.352(16) . ?
Eu1 O46 2.374(17) . ?
Eu1 O52 2.399(18) . ?
Eu1 O59 2.401(18) 2_776 ?
Eu1 O48 2.407(18) . ?
Eu1 O64 2.430(19) . ?
Eu1 W2 3.8249(19) . ?
Eu1 W1 3.845(2) . ?
W1 O4 1.717(19) . ?
W1 O46 1.758(16) . ?
W1 O26 1.915(16) . ?
W1 O54 1.919(17) . ?
W1 O28 2.088(15) . ?
W1 O12 2.266(17) . ?
W2 O57 1.736(19) . ?
W2 O11 1.777(17) . ?
W2 O15 1.901(18) . ?
W2 O54 1.917(18) . ?
W2 O30 2.086(16) . ?
W2 O12 2.274(15) . ?
W3 O29 1.726(18) . ?
W3 O28 1.774(15) . ?
W3 O63 1.883(17) . ?
W3 O40 1.925(16) . ?
W3 O9 1.982(18) . ?
W3 O43 2.341(16) . ?
W4 O2 1.713(18) . ?
W4 O30 1.777(16) . ?
W4 O41 1.874(16) . ?
W4 O40 1.914(17) . ?
W4 O19 1.956(16) . ?
W4 O43 2.338(15) . ?
W4 K1 3.946(7) 1_655 ?
W5 O31 1.711(18) . ?
W5 O15 1.882(18) . ?
W5 O14 1.894(16) . ?
W5 O41 1.916(16) . ?
W5 O25 1.934(16) . ?
W5 O24 2.347(14) . ?
W6 O20 1.734(18) . ?
W6 O59 1.748(18) . ?
W6 O25 1.900(15) . ?
W6 O16 1.920(15) . ?
W6 O33 2.045(16) . ?
W6 O24 2.295(15) . ?
W7 O13 1.709(17) . ?
W7 O56 1.729(17) . ?
W7 O16 1.870(15) . ?
W7 O55 1.907(17) . ?
W7 O45 2.081(17) . ?
W7 O18 2.380(15) . ?
W8 O8 1.739(17) . ?
W8 O60 1.861(17) . ?
W8 O26 1.880(16) . ?
W8 O63 1.908(17) . ?
W8 O55 1.927(16) . ?
W8 O18 2.302(16) . ?
W9 O62 1.720(17) . ?
W9 O9 1.811(19) . ?
W9 O36 1.870(15) . ?
W9 O49 1.908(14) . ?
W9 O38 1.951(18) . ?
W9 O23 2.352(16) . ?
W10 O51 1.719(15) . ?
W10 O19 1.830(17) . ?
W10 O47 1.877(15) . ?
W10 O37 1.920(18) . ?
W10 O36 1.938(16) . ?
W10 O23 2.348(15) . ?
W10 K1 3.805(8) 1_655 ?
W11 O7 1.703(18) . ?
W11 O14 1.847(16) . ?
W11 O61 1.883(16) . ?
W11 O47 1.915(16) . ?
W11 O39 1.940(16) . ?
W11 O22 2.347(15) . ?
W12 O27 1.707(18) . ?
W12 O33 1.776(16) . ?
W12 O35 1.899(17) . ?
W12 O61 1.910(15) . ?
W12 O3 2.022(15) . ?
W12 O22 2.351(15) . ?
W13 O17 1.706(18) . ?
W13 O45 1.750(17) . ?
W13 O35 1.859(17) . ?
W13 O34 1.939(16) . ?
W13 O1 2.000(16) . ?
W13 O32 2.351(17) . ?
W14 O58 1.726(17) . ?
W14 O6 1.879(17) . ?
W14 O49 1.881(15) . ?
W14 O60 1.900(16) . ?
W14 O34 1.918(17) . ?
W14 O32 2.310(17) . ?
W14 K1 4.124(7) . ?
W15 O10 1.721(18) . ?
W15 O37 1.873(18) . ?
W15 O39 1.895(16) . ?
W15 O42 1.911(18) . ?
W15 O53 1.933(17) . ?
W15 O21 2.347(17) . ?
W16 O50 1.727(19) . ?
W16 O3 1.818(15) . ?
W16 O1 1.824(16) . ?
W16 O42 1.934(17) . ?
W16 O5 1.975(17) . ?
W16 O21 2.365(18) . ?
W17 O44 1.730(18) . ?
W17 O38 1.849(18) . ?
W17 O5 1.879(18) . ?
W17 O6 1.895(17) . ?
W17 O53 1.909(17) . ?
W17 O21 2.349(17) . ?
P1 O23 1.526(17) . ?
P1 O22 1.537(16) . ?
P1 O32 1.553(17) . ?
P1 O21 1.557(18) . ?
P2 O18 1.525(16) . ?
P2 O12 1.527(17) . ?
P2 O43 1.540(15) . ?
P2 O24 1.548(16) . ?
K1 O58 2.673(18) . ?
K1 O7S 2.72(5) 2_566 ?
K1 O51 2.721(18) 1_455 ?
K1 O29 2.78(2) 2_665 ?
K1 O2 2.843(19) 1_455 ?
K1 O5S 2.87(2) . ?
K1 O19 3.301(18) 1_455 ?
K1 W10 3.805(8) 1_455 ?
K1 W4 3.946(7) 1_455 ?
O2 K1 2.843(19) 1_655 ?
O19 K1 3.301(18) 1_655 ?
O29 K1 2.78(2) 2_665 ?
O51 K1 2.721(18) 1_655 ?
O59 Eu1 2.401(18) 2_776 ?
O7S K1 2.72(5) 2_566 ?
O10S O10S 0.72(18) 2_667 ?
